data_4084049
loop_
_publ_author_name
'Amoroso, Dino'
'Haaf, Michael'
'Yap, Glenn P. A.'
'West, Robert'
'Fogg, Deryn E.'

_publ_section_title
; 
 A Stable Silylene in a Reactive Environment: Synthesis, Reactivity,
 and Silicon Extrusion Chemistry of a Coordinatively Unsaturated
 Ruthenium Silylene Complex Containing Chloride and \h3-P--C--P Ligands
;
_journal_coden_ASTM ORGND7
_journal_issue 3
_journal_name_full Organometallics
_journal_page_first 534
_journal_page_last 540
_journal_paper_doi 10.1021/om0101801
_journal_volume 21
_journal_year 2002
_chemical_formula_sum 'C44 H77 Cl N2 P2 Ru Si'
_chemical_formula_weight 860.63
_space_group_IT_number 7
_symmetry_cell_setting monoclinic
_symmetry_space_group_name_Hall 'P -2yc'
_symmetry_space_group_name_H-M 'P 1 c 1'
_atom_sites_solution_hydrogens geom
_atom_sites_solution_primary direct
_atom_sites_solution_secondary difmap
_audit_creation_method SHELXL-97
_cell_angle_alpha 90.00
_cell_angle_beta 105.742(2)
_cell_angle_gamma 90.00
_cell_formula_units_Z 4
_cell_length_a 13.503(1)
_cell_length_b 17.697(2)
_cell_length_c 20.110(2)
_cell_measurement_reflns_used 'reflections from 60 data frames'
_cell_measurement_temperature 203(2)
_cell_measurement_theta_max 28.29
_cell_measurement_theta_min 1.47
_cell_volume 4625.3(8)
_computing_cell_refinement 'Bruker SMART'
_computing_data_collection 'Bruker SMART'
_computing_data_reduction 'Bruker SHELXTL'
_computing_molecular_graphics 'Bruker SHELXTL'
_computing_publication_material 'Bruker SHELXTL'
_computing_structure_refinement 'SHELXL-97 (Sheldrick, 1997)'
_computing_structure_solution 'SHELXS-97 (Sheldrick, 1990)'
_diffrn_ambient_temperature 203(2)
_diffrn_measured_fraction_theta_full 0.923
_diffrn_measured_fraction_theta_max 0.923
_diffrn_measurement_device_type 'CCD area detector'
_diffrn_measurement_method 'phi and omega scans'
_diffrn_radiation_monochromator graphite
_diffrn_radiation_source 'fine-focus sealed tube'
_diffrn_radiation_type MoK\a
_diffrn_radiation_wavelength 0.71073
_diffrn_reflns_av_R_equivalents 0.0496
_diffrn_reflns_av_sigmaI/netI 0.0718
_diffrn_reflns_limit_h_max 18
_diffrn_reflns_limit_h_min -17
_diffrn_reflns_limit_k_max 23
_diffrn_reflns_limit_k_min 0
_diffrn_reflns_limit_l_max 25
_diffrn_reflns_limit_l_min -26
_diffrn_reflns_number 36492
_diffrn_reflns_theta_full 28.83
_diffrn_reflns_theta_max 28.83
_diffrn_reflns_theta_min 1.15
_diffrn_standards_decay_% <1
_diffrn_standards_number '50 standard frames at start and end'
_exptl_absorpt_coefficient_mu 0.522
_exptl_absorpt_correction_T_max 0.928076
_exptl_absorpt_correction_T_min 0.613589
_exptl_absorpt_correction_type multi-scan
_exptl_absorpt_process_details 'Blessing,R., Acta Cryst. (1995) A51 33-38.'
_exptl_crystal_colour orange
_exptl_crystal_density_diffrn 1.236
_exptl_crystal_density_method 'not measured'
_exptl_crystal_description block
_exptl_crystal_F_000 1840
_exptl_crystal_size_max 0.2
_exptl_crystal_size_mid 0.2
_exptl_crystal_size_min 0.1
_refine_diff_density_max 0.745
_refine_diff_density_min -0.676
_refine_diff_density_rms 0.074
_refine_ls_abs_structure_details 'Flack H D (1983), Acta Cryst. A39, 876-881'
_refine_ls_abs_structure_Flack 0.018(18)
_refine_ls_extinction_method none
_refine_ls_goodness_of_fit_ref 1.021
_refine_ls_hydrogen_treatment mixed
_refine_ls_matrix_type full
_refine_ls_number_parameters 895
_refine_ls_number_reflns 17571
_refine_ls_number_restraints 2
_refine_ls_restrained_S_all 1.021
_refine_ls_R_factor_all 0.0513
_refine_ls_R_factor_gt 0.0388
_refine_ls_shift/su_max 0.001
_refine_ls_shift/su_mean 0.000
_refine_ls_structure_factor_coef Fsqd
_refine_ls_weighting_details 'calc w=1/[\s^2^(Fo^2^)+(0.0300P)^2^+0.0000P] where P=(Fo^2^+2Fc^2^)/3'
_refine_ls_weighting_scheme calc
_refine_ls_wR_factor_gt 0.0819
_refine_ls_wR_factor_ref 0.0843
_reflns_number_gt 13947
_reflns_number_total 17571
_reflns_threshold_expression >2sigma(I)
_cod_data_source_file om0101801.cif
_cod_data_source_block df007
_cod_depositor_comments
;
The following automatic conversions were performed:

'_symmetry_cell_setting' value 'Monoclinic' changed to 'monoclinic'
according to
/usr/data/users/saulius/automatic-downloads/retrospective/ACS/lib/dictionaries/cif_core.dic
dictionary named 'cif_core.dic' version 2.4.2 from 2011-04-26.

Automatic conversion script
Id: cif_fix_values 2281 2013-09-26 08:29:07Z andrius 

 Updated bibliographic information.

 Antanas Vaitkus,
 2019-10-02
;
_cod_original_sg_symbol_H-M Pc
_cod_database_code 4084049

loop_
_symmetry_equiv_pos_as_xyz
'x, y, z'
'x, -y, z+1/2'

loop_
_atom_site_label
_atom_site_type_symbol
_atom_site_fract_x
_atom_site_fract_y
_atom_site_fract_z
_atom_site_U_iso_or_equiv
_atom_site_adp_type
_atom_site_occupancy
_atom_site_symmetry_multiplicity
_atom_site_calc_flag
_atom_site_refinement_flags
Ru1 Ru 0.98185(2) 0.033995(15) 0.471405(15) 0.02358(10) Uani 1 1 d .
Ru2 Ru 0.015951(19) 0.474178(16) 0.719712(14) 0.02179(9) Uani 1 1 d .
Si1 Si 0.96221(9) 0.00096(6) 0.36176(6) 0.0244(2) Uani 1 1 d .
Si2 Si -0.00031(9) 0.51227(5) 0.61161(6) 0.0245(2) Uani 1 1 d .
Cl1 Cl 0.98664(9) 0.11343(5) 0.57330(6) 0.0339(3) Uani 1 1 d .
Cl2 Cl 0.01510(8) 0.38941(5) 0.81737(6) 0.0319(2) Uani 1 1 d .
N1 N 0.9316(3) 0.07327(17) 0.30161(18) 0.0347(9) Uani 1 1 d .
N2 N 0.9679(3) -0.06284(17) 0.29743(18) 0.0332(9) Uani 1 1 d .
N3 N -0.0327(3) 0.44382(17) 0.54836(18) 0.0347(9) Uani 1 1 d .
N4 N 0.0012(3) 0.58068(17) 0.54967(19) 0.0383(9) Uani 1 1 d .
P1 P 0.82054(9) -0.00721(6) 0.47867(6) 0.0297(3) Uani 1 1 d .
P2 P 1.16097(9) 0.02399(6) 0.49862(6) 0.0318(3) Uani 1 1 d .
P3 P -0.15133(9) 0.50733(6) 0.72126(6) 0.0300(3) Uani 1 1 d .
P4 P 0.19395(8) 0.48865(6) 0.75411(6) 0.0293(2) Uani 1 1 d .
C1 C 0.6828(4) -0.0374(3) 0.3503(3) 0.0423(11) Uani 1 1 d .
H1A H 0.7267 -0.0032 0.3326 0.051 Uiso 1 1 calc R
H1B H 0.6288 -0.0072 0.3617 0.051 Uiso 1 1 calc R
C2 C 0.6332(4) -0.0955(3) 0.2943(3) 0.0472(12) Uani 1 1 d .
H2A H 0.5872 -0.0693 0.2549 0.057 Uiso 1 1 calc R
H2B H 0.6872 -0.1203 0.2780 0.057 Uiso 1 1 calc R
C3 C 0.5723(4) -0.1553(2) 0.3211(3) 0.0435(12) Uani 1 1 d .
H3A H 0.5112 -0.1318 0.3297 0.052 Uiso 1 1 calc R
H3B H 0.5490 -0.1942 0.2856 0.052 Uiso 1 1 calc R
C4 C 0.6359(4) -0.1920(2) 0.3871(3) 0.0507(13) Uani 1 1 d .
H4A H 0.6910 -0.2220 0.3769 0.061 Uiso 1 1 calc R
H4B H 0.5920 -0.2264 0.4047 0.061 Uiso 1 1 calc R
C5 C 0.6830(4) -0.1339(2) 0.4424(2) 0.0414(11) Uani 1 1 d .
H5A H 0.7268 -0.1595 0.4830 0.050 Uiso 1 1 calc R
H5B H 0.6281 -0.1076 0.4566 0.050 Uiso 1 1 calc R
C6 C 0.7469(3) -0.0765(2) 0.4151(2) 0.0330(10) Uani 1 1 d .
H6A H 0.7990 -0.1065 0.4002 0.040 Uiso 1 1 calc R
C7 C 0.7057(4) 0.1257(3) 0.4763(3) 0.0504(13) Uani 1 1 d .
H7A H 0.7718 0.1523 0.4885 0.061 Uiso 1 1 calc R
H7B H 0.6837 0.1209 0.4259 0.061 Uiso 1 1 calc R
C8 C 0.6296(6) 0.1725(3) 0.4982(5) 0.104(3) Uani 1 1 d .
H8A H 0.6465 0.2255 0.4927 0.125 Uiso 1 1 calc R
H8B H 0.5622 0.1630 0.4658 0.125 Uiso 1 1 calc R
C9 C 0.6189(8) 0.1645(5) 0.5625(4) 0.133(4) Uani 1 1 d .
H9A H 0.5500 0.1823 0.5620 0.160 Uiso 1 1 calc R
H9B H 0.6684 0.1983 0.5931 0.160 Uiso 1 1 calc R
C10 C 0.6327(5) 0.0873(4) 0.5942(3) 0.080(2) Uani 1 1 d .
H10A H 0.5673 0.0599 0.5797 0.096 Uiso 1 1 calc R
H10B H 0.6509 0.0922 0.6446 0.096 Uiso 1 1 calc R
C11 C 0.7159(7) 0.0415(5) 0.5739(4) 0.121(4) Uani 1 1 d .
H11A H 0.7826 0.0566 0.6044 0.145 Uiso 1 1 calc R
H11B H 0.7057 -0.0118 0.5834 0.145 Uiso 1 1 calc R
C12 C 0.7220(5) 0.0468(3) 0.5075(3) 0.0544(16) Uani 1 1 d .
H12A H 0.6579 0.0210 0.4820 0.065 Uiso 1 1 calc R
C13 C 0.8960(3) -0.0651(2) 0.5495(2) 0.0338(10) Uani 1 1 d .
H13A H 0.9078 -0.0399 0.5944 0.041 Uiso 1 1 calc R
H13B H 0.8651 -0.1149 0.5513 0.041 Uiso 1 1 calc R
C14 C 0.9946(3) -0.0696(2) 0.5251(2) 0.0304(9) Uani 1 1 d .
H14A H 0.9883 -0.1118 0.4919 0.036 Uiso 1 1 calc R
C15 C 1.0943(4) -0.0763(2) 0.5795(2) 0.0422(12) Uani 1 1 d .
H15A H 1.0993 -0.1261 0.6014 0.051 Uiso 1 1 calc R
H15B H 1.0981 -0.0378 0.6152 0.051 Uiso 1 1 calc R
C16 C 1.1826(4) -0.0655(2) 0.5463(3) 0.0421(12) Uani 1 1 d .
H16A H 1.1842 -0.1075 0.5148 0.050 Uiso 1 1 calc R
H16B H 1.2485 -0.0641 0.5819 0.050 Uiso 1 1 calc R
C17 C 1.2694(7) 0.0792(4) 0.6296(4) 0.100(3) Uani 1 1 d .
H17A H 1.2957 0.0276 0.6398 0.120 Uiso 1 1 calc R
H17B H 1.2054 0.0830 0.6435 0.120 Uiso 1 1 calc R
C18 C 1.3487(5) 0.1350(4) 0.6735(4) 0.087(2) Uani 1 1 d .
H18A H 1.3471 0.1312 0.7218 0.104 Uiso 1 1 calc R
H18B H 1.4177 0.1204 0.6712 0.104 Uiso 1 1 calc R
C19 C 1.3292(8) 0.2164(4) 0.6501(5) 0.136(4) Uani 1 1 d .
H19A H 1.2755 0.2370 0.6695 0.163 Uiso 1 1 calc R
H19B H 1.3921 0.2455 0.6698 0.163 Uiso 1 1 calc R
C20 C 1.2995(6) 0.2280(3) 0.5795(5) 0.106(3) Uani 1 1 d .
H20A H 1.3622 0.2297 0.5638 0.127 Uiso 1 1 calc R
H20B H 1.2678 0.2781 0.5711 0.127 Uiso 1 1 calc R
C21 C 1.2264(4) 0.1724(2) 0.5338(3) 0.0488(13) Uani 1 1 d .
H21A H 1.1558 0.1857 0.5333 0.059 Uiso 1 1 calc R
H21B H 1.2323 0.1770 0.4865 0.059 Uiso 1 1 calc R
C22 C 1.2464(5) 0.0911(3) 0.5571(3) 0.0575(16) Uani 1 1 d .
H22A H 1.3136 0.0810 0.5478 0.069 Uiso 1 1 calc R
C23 C 1.3370(4) -0.0238(4) 0.4546(3) 0.0650(17) Uani 1 1 d .
H23A H 1.3394 -0.0669 0.4856 0.078 Uiso 1 1 calc R
H23B H 1.3822 0.0158 0.4805 0.078 Uiso 1 1 calc R
C24 C 1.3748(5) -0.0482(4) 0.3926(3) 0.0724(19) Uani 1 1 d .
H24A H 1.4457 -0.0665 0.4091 0.087 Uiso 1 1 calc R
H24B H 1.3321 -0.0901 0.3689 0.087 Uiso 1 1 calc R
C25 C 1.3706(5) 0.0157(4) 0.3421(4) 0.0749(19) Uani 1 1 d .
H25A H 1.3924 -0.0027 0.3023 0.090 Uiso 1 1 calc R
H25B H 1.4178 0.0560 0.3644 0.090 Uiso 1 1 calc R
C26 C 1.2613(5) 0.0467(3) 0.3178(3) 0.0688(17) Uani 1 1 d .
H26A H 1.2157 0.0078 0.2913 0.083 Uiso 1 1 calc R
H26B H 1.2602 0.0901 0.2873 0.083 Uiso 1 1 calc R
C27 C 1.2216(4) 0.0715(3) 0.3798(3) 0.0477(12) Uani 1 1 d .
H27A H 1.2631 0.1138 0.4037 0.057 Uiso 1 1 calc R
H27B H 1.1501 0.0887 0.3630 0.057 Uiso 1 1 calc R
C28 C 1.2274(4) 0.0060(3) 0.4302(3) 0.0399(11) Uani 1 1 d .
H28A H 1.1877 -0.0354 0.4019 0.048 Uiso 1 1 calc R
C29 C 0.9086(4) 0.1540(2) 0.3125(2) 0.0363(11) Uani 1 1 d .
C30 C 0.9388(4) 0.1700(2) 0.3882(3) 0.0503(14) Uani 1 1 d .
H30A H 0.8985 0.1386 0.4106 0.075 Uiso 1 1 calc R
H30B H 0.9260 0.2228 0.3958 0.075 Uiso 1 1 calc R
H30C H 1.0113 0.1591 0.4074 0.075 Uiso 1 1 calc R
C31 C 0.7944(4) 0.1696(3) 0.2815(3) 0.0614(16) Uani 1 1 d .
H31A H 0.7546 0.1381 0.3042 0.092 Uiso 1 1 calc R
H31B H 0.7757 0.1581 0.2325 0.092 Uiso 1 1 calc R
H31C H 0.7803 0.2224 0.2882 0.092 Uiso 1 1 calc R
C32 C 0.9714(5) 0.2042(2) 0.2771(3) 0.0605(16) Uani 1 1 d .
H32A H 1.0441 0.1949 0.2972 0.091 Uiso 1 1 calc R
H32B H 0.9563 0.2569 0.2835 0.091 Uiso 1 1 calc R
H32C H 0.9535 0.1927 0.2281 0.091 Uiso 1 1 calc R
C33 C 0.9265(5) 0.0478(3) 0.2355(3) 0.0565(16) Uani 1 1 d .
H33A H 0.9104 0.0791 0.1963 0.068 Uiso 1 1 calc R
C34 C 0.9469(5) -0.0259(2) 0.2336(2) 0.0540(14) Uani 1 1 d .
H34A H 0.9472 -0.0510 0.1924 0.065 Uiso 1 1 calc R
C35 C 0.9897(3) -0.1450(2) 0.2976(2) 0.0315(10) Uani 1 1 d .
C36 C 1.0080(4) -0.1745(2) 0.3701(2) 0.0435(13) Uani 1 1 d .
H36A H 1.0664 -0.1485 0.4002 0.065 Uiso 1 1 calc R
H36B H 1.0220 -0.2283 0.3707 0.065 Uiso 1 1 calc R
H36C H 0.9474 -0.1656 0.3861 0.065 Uiso 1 1 calc R
C37 C 1.0844(4) -0.1587(3) 0.2721(3) 0.0448(12) Uani 1 1 d .
H37A H 1.1436 -0.1345 0.3032 0.067 Uiso 1 1 calc R
H37B H 1.0733 -0.1376 0.2261 0.067 Uiso 1 1 calc R
H37C H 1.0968 -0.2126 0.2707 0.067 Uiso 1 1 calc R
C38 C 0.8976(4) -0.1864(2) 0.2503(3) 0.0473(13) Uani 1 1 d .
H38A H 0.8372 -0.1784 0.2668 0.071 Uiso 1 1 calc R
H38B H 0.9124 -0.2400 0.2504 0.071 Uiso 1 1 calc R
H38C H 0.8847 -0.1669 0.2036 0.071 Uiso 1 1 calc R
C39 C -0.2846(4) 0.5364(3) 0.5891(3) 0.0581(15) Uani 1 1 d .
H39A H -0.3317 0.4969 0.5960 0.070 Uiso 1 1 calc R
H39B H -0.2315 0.5120 0.5718 0.070 Uiso 1 1 calc R
C40 C -0.3434(6) 0.5901(5) 0.5353(3) 0.104(3) Uani 1 1 d .
H40A H -0.3080 0.5915 0.4987 0.125 Uiso 1 1 calc R
H40B H -0.4109 0.5671 0.5150 0.125 Uiso 1 1 calc R
C41 C -0.3607(8) 0.6620(4) 0.5497(6) 0.186(6) Uani 1 1 d .
H41A H -0.4347 0.6667 0.5449 0.224 Uiso 1 1 calc R
H41B H -0.3460 0.6933 0.5133 0.224 Uiso 1 1 calc R
C42 C -0.3073(7) 0.6967(3) 0.6157(4) 0.117(3) Uani 1 1 d .
H42A H -0.3579 0.7232 0.6341 0.140 Uiso 1 1 calc R
H42B H -0.2588 0.7345 0.6076 0.140 Uiso 1 1 calc R
C43 C -0.2498(10) 0.6417(4) 0.6689(6) 0.271(10) Uani 1 1 d .
H43A H -0.1815 0.6637 0.6885 0.325 Uiso 1 1 calc R
H43B H -0.2842 0.6421 0.7060 0.325 Uiso 1 1 calc R
C44 C -0.2347(5) 0.5716(3) 0.6570(3) 0.0572(16) Uani 1 1 d .
H44A H -0.1750 0.5860 0.6401 0.069 Uiso 1 1 calc R
C45 C -0.2863(4) 0.3830(3) 0.7047(3) 0.0563(15) Uani 1 1 d .
H45A H -0.2341 0.3569 0.6876 0.068 Uiso 1 1 calc R
H45B H -0.3360 0.4060 0.6650 0.068 Uiso 1 1 calc R
C46 C -0.3420(5) 0.3255(3) 0.7393(4) 0.080(2) Uani 1 1 d .
H46A H -0.3797 0.2895 0.7045 0.096 Uiso 1 1 calc R
H46B H -0.2910 0.2971 0.7744 0.096 Uiso 1 1 calc R
C47 C -0.4163(5) 0.3637(3) 0.7729(4) 0.0692(19) Uani 1 1 d .
H47A H -0.4731 0.3856 0.7369 0.083 Uiso 1 1 calc R
H47B H -0.4452 0.3259 0.7978 0.083 Uiso 1 1 calc R
C48 C -0.3662(4) 0.4240(4) 0.8214(3) 0.0651(17) Uani 1 1 d .
H48A H -0.3165 0.4009 0.8610 0.078 Uiso 1 1 calc R
H48B H -0.4185 0.4498 0.8387 0.078 Uiso 1 1 calc R
C49 C -0.3105(4) 0.4822(3) 0.7881(3) 0.0578(15) Uani 1 1 d .
H49A H -0.3612 0.5110 0.7531 0.069 Uiso 1 1 calc R
H49B H -0.2731 0.5178 0.8234 0.069 Uiso 1 1 calc R
C50 C -0.2356(4) 0.4442(3) 0.7546(3) 0.0416(12) Uani 1 1 d .
H50A H -0.1878 0.4165 0.7929 0.050 Uiso 1 1 calc R
C51 C -0.0834(3) 0.5661(2) 0.7951(2) 0.0357(10) Uani 1 1 d .
H51A H -0.1184 0.6143 0.7966 0.043 Uiso 1 1 calc R
H51B H -0.0731 0.5396 0.8392 0.043 Uiso 1 1 calc R
C52 C 0.0172(3) 0.5761(2) 0.7748(2) 0.0311(10) Uani 1 1 d .
H52A H 0.0118 0.6199 0.7434 0.037 Uiso 1 1 calc R
C53 C 0.1151(4) 0.5822(2) 0.8346(3) 0.0433(12) Uani 1 1 d .
H53A H 0.1162 0.6305 0.8586 0.052 Uiso 1 1 calc R
H53B H 0.1173 0.5412 0.8678 0.052 Uiso 1 1 calc R
C54 C 0.2075(4) 0.5767(2) 0.8051(2) 0.0386(11) Uani 1 1 d .
H54A H 0.2714 0.5757 0.8425 0.046 Uiso 1 1 calc R
H54B H 0.2094 0.6205 0.7755 0.046 Uiso 1 1 calc R
C55 C 0.2850(4) 0.4239(3) 0.8871(3) 0.0466(12) Uani 1 1 d .
H55A H 0.2155 0.4157 0.8919 0.056 Uiso 1 1 calc R
H55B H 0.3070 0.4746 0.9045 0.056 Uiso 1 1 calc R
C56 C 0.3579(5) 0.3655(3) 0.9310(3) 0.0622(16) Uani 1 1 d .
H56A H 0.4288 0.3768 0.9306 0.075 Uiso 1 1 calc R
H56B H 0.3540 0.3683 0.9789 0.075 Uiso 1 1 calc R
C57 C 0.3292(4) 0.2856(3) 0.9028(3) 0.0554(14) Uani 1 1 d .
H57A H 0.3793 0.2494 0.9296 0.066 Uiso 1 1 calc R
H57B H 0.2613 0.2722 0.9081 0.066 Uiso 1 1 calc R
C58 C 0.3274(4) 0.2805(3) 0.8274(3) 0.0477(13) Uani 1 1 d .
H58A H 0.3055 0.2298 0.8101 0.057 Uiso 1 1 calc R
H58B H 0.3969 0.2889 0.8227 0.057 Uiso 1 1 calc R
C59 C 0.2542(3) 0.3390(2) 0.7842(3) 0.0361(11) Uani 1 1 d .
H59A H 0.1836 0.3276 0.7854 0.043 Uiso 1 1 calc R
H59B H 0.2569 0.3358 0.7361 0.043 Uiso 1 1 calc R
C60 C 0.2822(3) 0.4197(2) 0.8113(2) 0.0371(11) Uani 1 1 d .
H60A H 0.3526 0.4302 0.8078 0.045 Uiso 1 1 calc R
C61 C 0.3713(4) 0.5452(3) 0.7144(3) 0.0479(13) Uani 1 1 d .
H61A H 0.4176 0.5073 0.7418 0.058 Uiso 1 1 calc R
H61B H 0.3694 0.5887 0.7442 0.058 Uiso 1 1 calc R
C62 C 0.4122(4) 0.5704(3) 0.6536(3) 0.0616(16) Uani 1 1 d .
H62A H 0.3706 0.6127 0.6298 0.074 Uiso 1 1 calc R
H62B H 0.4832 0.5882 0.6715 0.074 Uiso 1 1 calc R
C63 C 0.4093(4) 0.5069(3) 0.6025(3) 0.0666(18) Uani 1 1 d .
H63A H 0.4307 0.5266 0.5630 0.080 Uiso 1 1 calc R
H63B H 0.4586 0.4677 0.6246 0.080 Uiso 1 1 calc R
C64 C 0.3037(4) 0.4719(3) 0.5769(3) 0.0602(15) Uani 1 1 d .
H64A H 0.3069 0.4283 0.5475 0.072 Uiso 1 1 calc R
H64B H 0.2559 0.5089 0.5491 0.072 Uiso 1 1 calc R
C65 C 0.2651(4) 0.4468(2) 0.6383(3) 0.0416(12) Uani 1 1 d .
H65A H 0.1955 0.4260 0.6211 0.050 Uiso 1 1 calc R
H65B H 0.3099 0.4065 0.6634 0.050 Uiso 1 1 calc R
C66 C 0.2632(3) 0.5119(2) 0.6880(2) 0.0358(11) Uani 1 1 d .
H66A H 0.2217 0.5520 0.6590 0.043 Uiso 1 1 calc R
C67 C -0.0449(4) 0.3608(2) 0.5563(2) 0.0350(10) Uani 1 1 d .
C68 C -0.1560(4) 0.3382(3) 0.5230(3) 0.0634(16) Uani 1 1 d .
H68A H -0.2007 0.3642 0.5461 0.095 Uiso 1 1 calc R
H68B H -0.1634 0.2840 0.5273 0.095 Uiso 1 1 calc R
H68C H -0.1748 0.3520 0.4745 0.095 Uiso 1 1 calc R
C69 C -0.0149(4) 0.3404(2) 0.6321(2) 0.0421(12) Uani 1 1 d .
H69A H 0.0565 0.3538 0.6526 0.063 Uiso 1 1 calc R
H69B H -0.0239 0.2865 0.6371 0.063 Uiso 1 1 calc R
H69C H -0.0582 0.3679 0.6552 0.063 Uiso 1 1 calc R
C70 C 0.0264(5) 0.3195(3) 0.5205(3) 0.0623(17) Uani 1 1 d .
H70A H 0.0972 0.3336 0.5423 0.093 Uiso 1 1 calc R
H70B H 0.0085 0.3334 0.4721 0.093 Uiso 1 1 calc R
H70C H 0.0185 0.2653 0.5247 0.093 Uiso 1 1 calc R
C71 C -0.0441(5) 0.4735(3) 0.4834(3) 0.0665(19) Uani 1 1 d .
H71A H -0.0623 0.4442 0.4429 0.080 Uiso 1 1 calc R
C72 C -0.0272(5) 0.5475(3) 0.4834(3) 0.0667(19) Uani 1 1 d .
H72A H -0.0335 0.5754 0.4426 0.080 Uiso 1 1 calc R
C73 C 0.0275(4) 0.6623(2) 0.5538(3) 0.0400(12) Uani 1 1 d .
C74 C -0.0630(4) 0.7077(3) 0.5104(3) 0.0604(16) Uani 1 1 d .
H74A H -0.1220 0.7010 0.5287 0.091 Uiso 1 1 calc R
H74B H -0.0800 0.6901 0.4630 0.091 Uiso 1 1 calc R
H74C H -0.0447 0.7608 0.5121 0.091 Uiso 1 1 calc R
C75 C 0.1212(4) 0.6746(3) 0.5248(3) 0.0603(16) Uani 1 1 d .
H75A H 0.1795 0.6463 0.5523 0.090 Uiso 1 1 calc R
H75B H 0.1383 0.7280 0.5267 0.090 Uiso 1 1 calc R
H75C H 0.1046 0.6574 0.4773 0.090 Uiso 1 1 calc R
C76 C 0.0548(5) 0.6870(2) 0.6281(3) 0.0591(16) Uani 1 1 d .
H76A H -0.0038 0.6791 0.6465 0.089 Uiso 1 1 calc R
H76B H 0.0730 0.7401 0.6312 0.089 Uiso 1 1 calc R
H76C H 0.1127 0.6575 0.6546 0.089 Uiso 1 1 calc R
C77 C 0.3786(5) 0.1998(4) 0.1559(5) 0.122(3) Uani 1 1 d G
H77A H 0.3265 0.2294 0.1656 0.147 Uiso 1 1 calc R
C78 C 0.4052(5) 0.2103(3) 0.0944(4) 0.109(3) Uani 1 1 d G
H78A H 0.3710 0.2469 0.0625 0.130 Uiso 1 1 calc R
C79 C 0.4823(6) 0.1665(5) 0.0800(3) 0.112(3) Uani 1 1 d G
H79A H 0.5002 0.1736 0.0384 0.135 Uiso 1 1 calc R
C80 C 0.5329(5) 0.1123(4) 0.1270(6) 0.161(6) Uani 1 1 d G
H80A H 0.5850 0.0827 0.1173 0.194 Uiso 1 1 calc R
C81 C 0.5063(7) 0.1019(3) 0.1885(4) 0.215(10) Uani 1 1 d G
H81A H 0.5406 0.0652 0.2204 0.258 Uiso 1 1 calc R
C82 C 0.4292(7) 0.1456(5) 0.2029(3) 0.179(7) Uani 1 1 d G
H82A H 0.4113 0.1386 0.2445 0.214 Uiso 1 1 calc R
C83 C 0.4246(6) 0.2751(4) 0.3697(6) 0.156(5) Uani 1 1 d G
H83A H 0.3792 0.2366 0.3482 0.187 Uiso 1 1 calc R
C84 C 0.5041(9) 0.2973(6) 0.3422(3) 0.153(5) Uani 1 1 d G
H84A H 0.5124 0.2738 0.3021 0.184 Uiso 1 1 calc R
C85 C 0.5712(6) 0.3543(6) 0.3740(6) 0.155(5) Uani 1 1 d G
H85A H 0.6249 0.3693 0.3554 0.186 Uiso 1 1 calc R
C86 C 0.5589(8) 0.3890(3) 0.4332(6) 0.210(10) Uani 1 1 d G
H86A H 0.6043 0.4276 0.4547 0.253 Uiso 1 1 calc R
C87 C 0.4795(11) 0.3668(6) 0.4607(4) 0.229(11) Uani 1 1 d G
H87A H 0.4712 0.3903 0.5007 0.275 Uiso 1 1 calc R
C88 C 0.4123(6) 0.3098(7) 0.4289(7) 0.181(7) Uani 1 1 d G
H88A H 0.3586 0.2948 0.4475 0.217 Uiso 1 1 calc R

loop_
_atom_site_aniso_label
_atom_site_aniso_U_11
_atom_site_aniso_U_22
_atom_site_aniso_U_33
_atom_site_aniso_U_23
_atom_site_aniso_U_13
_atom_site_aniso_U_12
Ru1 0.0343(2) 0.01937(13) 0.0180(2) 0.00001(13) 0.00858(18) 0.00248(14)
Ru2 0.0276(2) 0.02001(13) 0.0191(2) 0.00026(13) 0.00854(18) -0.00196(13)
Si1 0.0349(6) 0.0213(4) 0.0171(6) 0.0005(4) 0.0076(5) 0.0020(4)
Si2 0.0321(6) 0.0221(5) 0.0212(6) 0.0015(4) 0.0104(5) 0.0001(4)
Cl1 0.0490(7) 0.0309(5) 0.0246(6) -0.0049(4) 0.0148(5) -0.0018(4)
Cl2 0.0383(6) 0.0334(5) 0.0269(6) 0.0071(4) 0.0139(5) 0.0026(4)
N1 0.059(3) 0.0216(15) 0.023(2) 0.0026(14) 0.0094(18) 0.0079(15)
N2 0.057(2) 0.0216(14) 0.024(2) -0.0004(14) 0.0162(18) 0.0036(15)
N3 0.063(3) 0.0265(16) 0.015(2) -0.0018(14) 0.0124(18) -0.0031(16)
N4 0.066(3) 0.0249(16) 0.028(2) 0.0059(15) 0.019(2) 0.0010(16)
P1 0.0381(7) 0.0280(5) 0.0262(7) 0.0001(4) 0.0141(5) 0.0022(4)
P2 0.0353(6) 0.0304(5) 0.0272(7) 0.0001(5) 0.0040(5) 0.0022(5)
P3 0.0331(6) 0.0315(5) 0.0280(7) 0.0033(5) 0.0125(5) 0.0047(4)
P4 0.0303(6) 0.0256(5) 0.0309(7) -0.0003(4) 0.0066(5) -0.0024(4)
C1 0.040(3) 0.047(3) 0.035(3) 0.008(2) 0.004(2) -0.008(2)
C2 0.045(3) 0.063(3) 0.030(3) 0.002(2) 0.003(2) -0.002(2)
C3 0.046(3) 0.041(2) 0.041(3) -0.010(2) 0.009(2) -0.002(2)
C4 0.066(4) 0.033(2) 0.046(4) -0.006(2) 0.002(3) -0.009(2)
C5 0.052(3) 0.039(2) 0.033(3) 0.003(2) 0.013(2) -0.007(2)
C6 0.039(3) 0.031(2) 0.031(3) -0.0059(18) 0.012(2) -0.0028(18)
C7 0.060(3) 0.042(2) 0.055(4) 0.006(2) 0.025(3) 0.013(2)
C8 0.107(6) 0.060(4) 0.183(9) 0.028(5) 0.104(6) 0.034(4)
C9 0.204(10) 0.124(7) 0.096(7) 0.014(5) 0.080(7) 0.111(7)
C10 0.077(5) 0.120(6) 0.059(5) 0.000(4) 0.045(4) 0.032(4)
C11 0.176(9) 0.138(7) 0.087(6) 0.063(5) 0.101(6) 0.109(6)
C12 0.072(4) 0.039(2) 0.070(4) 0.010(3) 0.050(4) 0.018(2)
C13 0.054(3) 0.0284(19) 0.020(2) -0.0001(17) 0.011(2) -0.0006(19)
C14 0.044(3) 0.0259(18) 0.018(2) 0.0013(17) 0.004(2) 0.0045(18)
C15 0.059(3) 0.032(2) 0.030(3) 0.008(2) 0.004(2) 0.010(2)
C16 0.043(3) 0.035(2) 0.041(3) 0.002(2) -0.001(2) 0.006(2)
C17 0.154(8) 0.066(4) 0.052(5) -0.004(4) -0.022(5) -0.019(4)
C18 0.087(5) 0.079(4) 0.062(5) -0.032(4) -0.035(4) 0.019(4)
C19 0.234(12) 0.055(4) 0.078(7) -0.023(4) -0.028(7) -0.019(5)
C20 0.113(6) 0.049(3) 0.123(8) -0.015(4) -0.023(5) -0.026(4)
C21 0.058(3) 0.037(2) 0.047(4) -0.007(2) 0.008(3) -0.006(2)
C22 0.077(4) 0.043(3) 0.037(4) -0.003(2) -0.011(3) -0.002(3)
C23 0.048(3) 0.091(5) 0.057(4) 0.000(3) 0.017(3) 0.020(3)
C24 0.054(4) 0.099(5) 0.071(5) -0.001(4) 0.029(3) 0.030(3)
C25 0.062(4) 0.092(5) 0.084(5) -0.023(4) 0.043(4) -0.008(3)
C26 0.078(4) 0.075(4) 0.065(5) 0.009(3) 0.038(4) -0.001(3)
C27 0.051(3) 0.049(3) 0.045(3) 0.009(2) 0.017(3) 0.000(2)
C28 0.035(3) 0.039(2) 0.050(3) -0.001(2) 0.018(2) 0.005(2)
C29 0.056(3) 0.0224(17) 0.030(3) 0.0037(17) 0.011(2) 0.0067(18)
C30 0.089(4) 0.026(2) 0.038(3) -0.004(2) 0.022(3) 0.002(2)
C31 0.065(4) 0.048(3) 0.063(4) 0.000(3) 0.002(3) 0.017(3)
C32 0.100(5) 0.032(2) 0.064(4) 0.007(2) 0.048(4) 0.000(3)
C33 0.117(5) 0.037(2) 0.016(3) 0.0054(19) 0.020(3) 0.015(3)
C34 0.106(5) 0.038(2) 0.018(3) -0.002(2) 0.016(3) 0.018(3)
C35 0.048(3) 0.0214(17) 0.025(3) -0.0052(16) 0.010(2) 0.0080(17)
C36 0.073(4) 0.0258(19) 0.036(3) 0.0009(19) 0.023(3) 0.010(2)
C37 0.050(3) 0.042(2) 0.045(3) -0.005(2) 0.018(3) 0.009(2)
C38 0.049(3) 0.036(2) 0.055(4) -0.009(2) 0.010(3) 0.000(2)
C39 0.060(4) 0.052(3) 0.046(4) 0.010(3) -0.013(3) -0.002(3)
C40 0.130(7) 0.129(7) 0.035(4) 0.007(4) -0.007(4) 0.072(5)
C41 0.209(11) 0.055(4) 0.181(11) 0.055(6) -0.141(9) -0.025(6)
C42 0.142(7) 0.042(3) 0.109(7) 0.023(4) -0.063(5) 0.015(4)
C43 0.395(17) 0.035(3) 0.192(11) -0.020(5) -0.245(12) 0.049(6)
C44 0.081(5) 0.054(3) 0.030(3) 0.006(2) 0.005(3) 0.035(3)
C45 0.068(4) 0.036(2) 0.078(4) -0.003(3) 0.042(3) -0.007(2)
C46 0.083(5) 0.043(3) 0.138(7) 0.006(3) 0.072(5) -0.007(3)
C47 0.065(4) 0.051(3) 0.108(6) 0.024(3) 0.052(4) -0.003(3)
C48 0.051(4) 0.086(4) 0.072(5) 0.020(4) 0.040(3) 0.010(3)
C49 0.056(3) 0.070(3) 0.058(4) -0.006(3) 0.035(3) -0.002(3)
C50 0.040(3) 0.051(3) 0.042(3) 0.013(2) 0.024(3) 0.005(2)
C51 0.045(3) 0.037(2) 0.029(3) 0.0021(19) 0.015(2) 0.0115(19)
C52 0.043(3) 0.0269(19) 0.023(3) -0.0035(17) 0.009(2) 0.0023(18)
C53 0.054(3) 0.037(2) 0.036(3) -0.013(2) 0.008(2) 0.000(2)
C54 0.042(3) 0.0290(19) 0.039(3) -0.0088(19) 0.001(2) -0.0038(18)
C55 0.046(3) 0.052(3) 0.034(3) -0.001(2) -0.003(2) -0.005(2)
C56 0.063(4) 0.067(3) 0.042(4) 0.014(3) -0.012(3) 0.002(3)
C57 0.059(4) 0.056(3) 0.048(4) 0.019(3) 0.007(3) 0.009(3)
C58 0.044(3) 0.042(2) 0.059(4) 0.016(2) 0.018(3) 0.010(2)
C59 0.034(3) 0.034(2) 0.040(3) 0.005(2) 0.010(2) 0.0037(18)
C60 0.029(2) 0.040(2) 0.038(3) 0.005(2) 0.002(2) -0.0016(18)
C61 0.030(3) 0.045(3) 0.066(4) 0.010(2) 0.009(2) -0.006(2)
C62 0.036(3) 0.061(3) 0.087(5) 0.028(3) 0.015(3) -0.008(2)
C63 0.051(3) 0.076(4) 0.089(5) 0.036(4) 0.047(3) 0.017(3)
C64 0.069(4) 0.058(3) 0.065(4) 0.006(3) 0.038(3) 0.001(3)
C65 0.043(3) 0.037(2) 0.050(4) -0.001(2) 0.022(3) -0.004(2)
C66 0.037(3) 0.029(2) 0.043(3) 0.0065(19) 0.015(2) 0.0018(18)
C67 0.054(3) 0.0274(18) 0.023(3) -0.0038(17) 0.010(2) -0.0047(19)
C68 0.060(4) 0.049(3) 0.074(5) -0.006(3) 0.006(3) -0.009(3)
C69 0.065(3) 0.0238(19) 0.036(3) 0.0062(19) 0.012(2) -0.002(2)
C70 0.097(5) 0.034(2) 0.069(4) -0.014(3) 0.046(4) 0.001(3)
C71 0.139(6) 0.042(3) 0.022(3) -0.003(2) 0.027(3) -0.012(3)
C72 0.134(6) 0.042(2) 0.023(3) 0.012(2) 0.019(3) -0.005(3)
C73 0.058(3) 0.0235(18) 0.041(3) 0.0081(19) 0.019(3) -0.0013(19)
C74 0.071(4) 0.042(3) 0.073(5) 0.028(3) 0.028(3) 0.012(2)
C75 0.074(4) 0.048(3) 0.071(4) 0.017(3) 0.039(3) -0.001(3)
C76 0.104(5) 0.024(2) 0.057(4) 0.003(2) 0.036(4) -0.006(2)
C77 0.143(9) 0.106(7) 0.115(9) -0.019(6) 0.031(7) -0.055(6)
C78 0.142(9) 0.084(5) 0.081(7) 0.006(5) -0.002(6) -0.035(6)
C79 0.121(8) 0.109(7) 0.109(8) -0.016(6) 0.033(7) -0.032(6)
C80 0.112(8) 0.095(8) 0.231(17) -0.018(8) -0.031(10) -0.013(6)
C81 0.32(2) 0.083(7) 0.163(16) 0.054(9) -0.065(13) -0.055(10)
C82 0.305(19) 0.125(9) 0.089(9) 0.010(8) 0.026(11) -0.111(11)
C83 0.138(12) 0.119(8) 0.176(15) 0.033(9) -0.015(9) -0.026(7)
C84 0.200(14) 0.151(11) 0.073(7) 0.013(7) -0.024(7) -0.028(8)
C85 0.168(11) 0.110(8) 0.158(12) 0.077(8) -0.008(10) -0.022(8)
C86 0.189(16) 0.076(6) 0.27(2) -0.026(9) -0.107(13) 0.031(8)
C87 0.209(19) 0.160(15) 0.247(18) -0.061(14) -0.060(16) 0.110(12)
C88 0.181(14) 0.190(15) 0.181(15) 0.104(11) 0.065(12) 0.134(13)

loop_
_atom_type_symbol
_atom_type_description
_atom_type_scat_dispersion_real
_atom_type_scat_dispersion_imag
_atom_type_scat_source
C C 0.0033 0.0016 'International Tables Vol C Tables 4.2.6.8 and 6.1.1.4'
H H 0.0000 0.0000 'International Tables Vol C Tables 4.2.6.8 and 6.1.1.4'
N N 0.0061 0.0033 'International Tables Vol C Tables 4.2.6.8 and 6.1.1.4'
Si Si 0.0817 0.0704 'International Tables Vol C Tables 4.2.6.8 and 6.1.1.4'
P P 0.1023 0.0942 'International Tables Vol C Tables 4.2.6.8 and 6.1.1.4'
Cl Cl 0.1484 0.1585 'International Tables Vol C Tables 4.2.6.8 and 6.1.1.4'
Ru Ru -1.2594 0.8363 'International Tables Vol C Tables 4.2.6.8 and 6.1.1.4'

loop_
_geom_angle_atom_site_label_1
_geom_angle_atom_site_label_2
_geom_angle_atom_site_label_3
_geom_angle
C14 Ru1 Si1 104.45(12)
C14 Ru1 P2 83.05(13)
Si1 Ru1 P2 92.85(4)
C14 Ru1 P1 69.21(13)
Si1 Ru1 P1 96.74(4)
P2 Ru1 P1 152.11(4)
C14 Ru1 Cl1 95.16(12)
Si1 Ru1 Cl1 160.03(4)
P2 Ru1 Cl1 93.23(4)
P1 Ru1 Cl1 86.61(4)
C52 Ru2 Si2 103.76(12)
C52 Ru2 P4 83.68(12)
Si2 Ru2 P4 94.42(4)
C52 Ru2 P3 69.50(12)
Si2 Ru2 P3 95.57(4)
P4 Ru2 P3 152.91(4)
C52 Ru2 Cl2 95.87(12)
Si2 Ru2 Cl2 159.57(4)
P4 Ru2 Cl2 93.30(4)
P3 Ru2 Cl2 85.93(4)
N1 Si1 N2 90.60(17)
N1 Si1 Ru1 116.06(12)
N2 Si1 Ru1 153.15(13)
N3 Si2 N4 90.61(17)
N3 Si2 Ru2 116.42(12)
N4 Si2 Ru2 152.97(13)
C33 N1 C29 119.6(3)
C33 N1 Si1 111.7(3)
C29 N1 Si1 128.7(3)
C34 N2 C35 116.8(3)
C34 N2 Si1 110.0(3)
C35 N2 Si1 133.3(3)
C71 N3 C67 119.3(3)
C71 N3 Si2 111.8(3)
C67 N3 Si2 128.8(3)
C72 N4 C73 117.2(3)
C72 N4 Si2 109.5(3)
C73 N4 Si2 133.3(3)
C13 P1 C6 104.36(19)
C13 P1 C12 109.9(2)
C6 P1 C12 105.1(3)
C13 P1 Ru1 83.77(14)
C6 P1 Ru1 119.86(14)
C12 P1 Ru1 128.20(19)
C16 P2 C22 103.9(2)
C16 P2 C28 101.4(2)
C22 P2 C28 103.8(3)
C16 P2 Ru1 101.30(16)
C22 P2 Ru1 122.0(2)
C28 P2 Ru1 121.00(17)
C51 P3 C50 105.7(2)
C51 P3 C44 106.9(2)
C50 P3 C44 107.9(3)
C51 P3 Ru2 83.15(14)
C50 P3 Ru2 123.01(16)
C44 P3 Ru2 123.4(2)
C54 P4 C60 105.1(2)
C54 P4 C66 102.4(2)
C60 P4 C66 102.9(2)
C54 P4 Ru2 101.32(15)
C60 P4 Ru2 123.07(14)
C66 P4 Ru2 119.28(16)
C6 C1 C2 110.9(4)
C3 C2 C1 112.0(4)
C4 C3 C2 112.0(4)
C3 C4 C5 112.1(4)
C4 C5 C6 110.6(4)
C1 C6 C5 111.4(4)
C1 C6 P1 111.3(3)
C5 C6 P1 116.2(3)
C8 C7 C12 115.2(4)
C9 C8 C7 119.5(6)
C8 C9 C10 118.1(6)
C9 C10 C11 112.6(6)
C12 C11 C10 118.1(6)
C11 C12 C7 115.2(5)
C11 C12 P1 120.7(5)
C7 C12 P1 112.3(3)
C14 C13 P1 97.3(3)
C15 C14 C13 117.0(4)
C15 C14 Ru1 112.1(3)
C13 C14 Ru1 99.3(2)
C14 C15 C16 108.9(4)
C15 C16 P2 107.7(3)
C22 C17 C18 114.5(6)
C19 C18 C17 113.3(6)
C20 C19 C18 115.9(6)
C19 C20 C21 119.1(7)
C22 C21 C20 113.5(5)
C17 C22 C21 115.4(5)
C17 C22 P2 118.9(5)
C21 C22 P2 112.8(4)
C28 C23 C24 110.1(5)
C25 C24 C23 112.1(5)
C24 C25 C26 109.9(5)
C25 C26 C27 111.1(5)
C28 C27 C26 110.6(4)
C23 C28 C27 110.3(4)
C23 C28 P2 116.2(4)
C27 C28 P2 114.3(3)
N1 C29 C30 108.8(3)
N1 C29 C31 110.0(4)
C30 C29 C31 110.3(4)
N1 C29 C32 109.0(4)
C30 C29 C32 109.4(4)
C31 C29 C32 109.4(4)
C34 C33 N1 112.8(4)
C33 C34 N2 114.9(4)
N2 C35 C36 108.8(3)
N2 C35 C37 109.8(3)
C36 C35 C37 109.8(4)
N2 C35 C38 109.8(4)
C36 C35 C38 109.2(4)
C37 C35 C38 109.3(4)
C44 C39 C40 114.7(5)
C41 C40 C39 122.4(7)
C40 C41 C42 121.5(6)
C41 C42 C43 114.1(6)
C44 C43 C42 124.7(8)
C43 C44 C39 121.3(5)
C43 C44 P3 123.8(5)
C39 C44 P3 114.9(3)
C50 C45 C46 111.3(5)
C47 C46 C45 111.7(4)
C48 C47 C46 112.2(5)
C47 C48 C49 112.7(5)
C50 C49 C48 111.2(5)
C45 C50 C49 112.1(4)
C45 C50 P3 114.0(3)
C49 C50 P3 116.3(4)
C52 C51 P3 97.7(3)
C53 C52 C51 116.0(4)
C53 C52 Ru2 110.7(3)
C51 C52 Ru2 99.2(3)
C54 C53 C52 108.3(4)
C53 C54 P4 107.6(3)
C60 C55 C56 112.5(4)
C57 C56 C55 110.6(4)
C58 C57 C56 111.0(4)
C57 C58 C59 111.2(4)
C58 C59 C60 111.6(4)
C55 C60 C59 109.7(4)
C55 C60 P4 115.1(3)
C59 C60 P4 109.6(3)
C66 C61 C62 110.6(5)
C63 C62 C61 112.1(4)
C64 C63 C62 112.5(4)
C63 C64 C65 109.9(5)
C66 C65 C64 112.1(4)
C61 C66 C65 109.5(4)
C61 C66 P4 117.0(4)
C65 C66 P4 113.5(3)
N3 C67 C69 109.6(3)
N3 C67 C68 109.6(4)
C69 C67 C68 110.1(4)
N3 C67 C70 108.5(4)
C69 C67 C70 109.2(4)
C68 C67 C70 109.8(4)
C72 C71 N3 113.7(4)
C71 C72 N4 114.3(4)
N4 C73 C76 109.2(3)
N4 C73 C74 109.7(4)
C76 C73 C74 111.0(4)
N4 C73 C75 108.9(4)
C76 C73 C75 109.3(4)
C74 C73 C75 108.8(4)
C78 C77 C82 120.0
C79 C78 C77 120.0
C78 C79 C80 120.0
C81 C80 C79 120.0
C82 C81 C80 120.0
C81 C82 C77 120.0
C84 C83 C88 120.0
C85 C84 C83 120.0
C84 C85 C86 120.0
C85 C86 C87 120.0
C88 C87 C86 120.0
C87 C88 C83 120.0

loop_
_geom_bond_atom_site_label_1
_geom_bond_atom_site_label_2
_geom_bond_distance
Ru1 C14 2.110(4)
Ru1 Si1 2.2264(11)
Ru1 P2 2.3373(12)
Ru1 P1 2.3389(12)
Ru1 Cl1 2.4713(11)
Ru2 C52 2.114(4)
Ru2 Si2 2.2293(12)
Ru2 P4 2.3279(12)
Ru2 P3 2.3422(11)
Ru2 Cl2 2.4738(10)
Si1 N1 1.732(3)
Si1 N2 1.734(3)
Si2 N3 1.725(3)
Si2 N4 1.741(3)
N1 C33 1.388(5)
N1 C29 1.490(5)
N2 C34 1.400(6)
N2 C35 1.484(4)
N3 C71 1.377(6)
N3 C67 1.492(5)
N4 C72 1.411(6)
N4 C73 1.485(5)
P1 C13 1.826(4)
P1 C6 1.854(4)
P1 C12 1.854(5)
P2 C16 1.833(4)
P2 C22 1.841(5)
P2 C28 1.863(5)
P3 C51 1.840(5)
P3 C50 1.845(5)
P3 C44 1.856(5)
P4 C54 1.847(4)
P4 C60 1.867(4)
P4 C66 1.868(4)
C1 C6 1.522(6)
C1 C2 1.538(7)
C2 C3 1.525(6)
C3 C4 1.518(7)
C4 C5 1.521(6)
C5 C6 1.528(6)
C7 C8 1.477(7)
C7 C12 1.523(6)
C8 C9 1.346(10)
C9 C10 1.498(10)
C10 C11 1.529(8)
C11 C12 1.362(8)
C13 C14 1.541(6)
C14 C15 1.492(6)
C15 C16 1.530(7)
C17 C22 1.423(8)
C17 C18 1.546(8)
C18 C19 1.517(10)
C19 C20 1.382(10)
C20 C21 1.515(7)
C21 C22 1.513(6)
C23 C28 1.522(7)
C23 C24 1.532(7)
C24 C25 1.511(9)
C25 C26 1.526(8)
C26 C27 1.548(7)
C27 C28 1.527(6)
C29 C30 1.493(6)
C29 C31 1.524(7)
C29 C32 1.530(6)
C33 C34 1.336(6)
C35 C36 1.504(6)
C35 C37 1.521(6)
C35 C38 1.531(6)
C39 C44 1.486(7)
C39 C40 1.497(7)
C40 C41 1.340(10)
C41 C42 1.463(11)
C42 C43 1.498(8)
C43 C44 1.290(8)
C45 C50 1.508(7)
C45 C46 1.540(7)
C46 C47 1.512(7)
C47 C48 1.479(8)
C48 C49 1.534(7)
C49 C50 1.517(6)
C51 C52 1.530(6)
C52 C53 1.531(6)
C53 C54 1.522(6)
C55 C60 1.518(7)
C55 C56 1.531(7)
C56 C57 1.533(7)
C57 C58 1.512(7)
C58 C59 1.528(6)
C59 C60 1.538(6)
C61 C66 1.529(6)
C61 C62 1.536(7)
C62 C63 1.517(8)
C63 C64 1.511(8)
C64 C65 1.532(7)
C65 C66 1.531(6)
C67 C69 1.511(6)
C67 C68 1.520(7)
C67 C70 1.533(6)
C71 C72 1.329(6)
C73 C76 1.503(7)
C73 C74 1.524(7)
C73 C75 1.546(6)
C77 C78 1.3900
C77 C82 1.3900
C78 C79 1.3900
C79 C80 1.3900
C80 C81 1.3900
C81 C82 1.3900
C83 C84 1.3900
C83 C88 1.3900
C84 C85 1.3900
C85 C86 1.3900
C86 C87 1.3900
C87 C88 1.3900
